data_2016607
loop_
_publ_author_name
'Perp\'etuo, Genivaldo J\'ulio'
'Janczak, Jan'

_publ_section_title
;
 The chloride, bromide and iodide salts of
 1-(diaminomethylene)thiouron-1-ium
;
_journal_coeditor_code SK3208
_journal_issue 5
_journal_name_full 'Acta Crystallographica Section C'
_journal_page_first o264
_journal_page_last o268
_journal_paper_doi 10.1107/S0108270108008688
_journal_volume 64
_journal_year 2008
_chemical_formula_iupac 'C2 H7 N4 S +, Br -'
_chemical_formula_moiety 'C2 H7 N4 S +, Br -'
_chemical_formula_sum 'C2 H7 Br N4 S'
_chemical_formula_weight 199.09
_chemical_name_systematic
;
1-(diaminomethylene)thiouron-1-ium bromide
;
_space_group_IT_number 2
_symmetry_cell_setting triclinic
_symmetry_space_group_name_Hall '-P 1'
_symmetry_space_group_name_H-M 'P -1'
_atom_sites_solution_hydrogens difmap
_atom_sites_solution_primary direct
_atom_sites_solution_secondary difmap
_audit_creation_method SHELXL-97
_cell_angle_alpha 94.220(14)
_cell_angle_beta 90.091(11)
_cell_angle_gamma 104.012(15)
_cell_formula_units_Z 2
_cell_length_a 4.9661(9)
_cell_length_b 7.4841(17)
_cell_length_c 9.5739(19)
_cell_measurement_reflns_used 827
_cell_measurement_temperature 295(2)
_cell_measurement_theta_max 29.36
_cell_measurement_theta_min 3.40
_cell_volume 344.24(12)
_computing_cell_refinement
;
CrysAlis CCD (Oxford Diffraction, 2006)
;
_computing_data_collection
;
CrysAlis CCD (Oxford Diffraction, 2006)
;
_computing_data_reduction
;
CrysAlis Red (Oxford Diffraction, 2006)
;
_computing_molecular_graphics
;
DIAMOND (Brandenburg & Putz, 2006)
;
_computing_publication_material 'SHELXL97 (Sheldrick, 2008)'
_computing_structure_refinement 'SHELXL97 (Sheldrick, 2008)'
_computing_structure_solution 'SHELXS97 (Sheldrick, 2008)'
_diffrn_ambient_temperature 295(2)
_diffrn_detector_area_resol_mean '1024x1024 with blocks 2x2'
_diffrn_measured_fraction_theta_full 0.996
_diffrn_measured_fraction_theta_max 0.918
_diffrn_measurement_device_type 'Kuma KM-4 with area CCD detector'
_diffrn_measurement_method \w-scan
_diffrn_radiation_monochromator graphite
_diffrn_radiation_source 'fine-focus sealed tube'
_diffrn_radiation_type MoK\a
_diffrn_radiation_wavelength 0.71073
_diffrn_reflns_av_R_equivalents 0.0166
_diffrn_reflns_av_sigmaI/netI 0.0323
_diffrn_reflns_limit_h_max 6
_diffrn_reflns_limit_h_min -5
_diffrn_reflns_limit_k_max 9
_diffrn_reflns_limit_k_min -9
_diffrn_reflns_limit_l_max 12
_diffrn_reflns_limit_l_min -12
_diffrn_reflns_number 4034
_diffrn_reflns_theta_full 28.00
_diffrn_reflns_theta_max 29.36
_diffrn_reflns_theta_min 3.40
_exptl_absorpt_coefficient_mu 6.181
_exptl_absorpt_correction_T_max 0.4414
_exptl_absorpt_correction_T_min 0.2441
_exptl_absorpt_correction_type analytical
_exptl_absorpt_process_details
;
(face-indexed; SHELXTL; Sheldrick, 2008)
;
_exptl_crystal_colour colourless
_exptl_crystal_density_diffrn 1.921
_exptl_crystal_density_meas 1.92
_exptl_crystal_density_method flotation
_exptl_crystal_description paralellepiped
_exptl_crystal_F_000 196
_exptl_crystal_size_max 0.32
_exptl_crystal_size_mid 0.22
_exptl_crystal_size_min 0.16
_refine_diff_density_max 0.757
_refine_diff_density_min -0.509
_refine_ls_extinction_coef 0.079(6)
_refine_ls_extinction_expression Fc^*^=kFc[1+0.001xFc^2^\l^3^/sin(2\q)]^-1/4^
_refine_ls_extinction_method SHELXL97
_refine_ls_goodness_of_fit_ref 0.986
_refine_ls_hydrogen_treatment refxyz
_refine_ls_matrix_type full
_refine_ls_number_parameters 95
_refine_ls_number_reflns 1737
_refine_ls_number_restraints 0
_refine_ls_restrained_S_all 0.986
_refine_ls_R_factor_all 0.0481
_refine_ls_R_factor_gt 0.0355
_refine_ls_shift/su_max 0.005
_refine_ls_shift/su_mean 0.000
_refine_ls_structure_factor_coef Fsqd
_refine_ls_weighting_details 'calc w=1/[\s^2^(Fo^2^)+(0.0481P)^2^] where P=(Fo^2^+2Fc^2^)/3'
_refine_ls_weighting_scheme calc
_refine_ls_wR_factor_gt 0.0788
_refine_ls_wR_factor_ref 0.0852
_reflns_number_gt 1295
_reflns_number_total 1737
_reflns_threshold_expression I>2\s(I)
_cod_data_source_file sk3208.cif
_cod_data_source_block Ib
_cod_original_cell_volume 344.23(12)
_cod_database_code 2016607
_cod_database_fobs_code 2016607

loop_
_symmetry_equiv_pos_as_xyz
'x, y, z'
'-x, -y, -z'

loop_
_atom_site_type_symbol
_atom_site_label
_atom_site_fract_x
_atom_site_fract_y
_atom_site_fract_z
_atom_site_U_iso_or_equiv
_atom_site_adp_type
_atom_site_calc_flag
_atom_site_occupancy
Br Br1 0.78860(7) 0.69979(4) 0.10439(3) 0.05125(18) Uani d 1
S S1 0.1687(2) 0.25428(13) 0.48486(9) 0.0536(3) Uani d 1
C C1 0.2765(6) 0.3567(4) 0.3381(3) 0.0370(6) Uani d 1
N N1 0.4595(6) 0.3053(4) 0.2455(3) 0.0464(6) Uani d 1
H H1 0.545(8) 0.397(5) 0.196(4) 0.056 Uiso d 1
N N2 0.1940(7) 0.5028(4) 0.3028(3) 0.0540(7) Uani d 1
H H21 0.244(8) 0.554(5) 0.230(4) 0.065 Uiso d 1
H H22 0.067(8) 0.542(5) 0.366(4) 0.065 Uiso d 1
C C2 0.5473(6) 0.1463(4) 0.2300(3) 0.0407(7) Uani d 1
N N3 0.7246(8) 0.1378(5) 0.1304(4) 0.0591(8) Uani d 1
H H31 0.782(8) 0.049(6) 0.118(4) 0.071 Uiso d 1
H H32 0.777(8) 0.236(5) 0.080(4) 0.071 Uiso d 1
N N4 0.4618(6) 0.0105(4) 0.3068(3) 0.0546(8) Uani d 1
H H41 0.549(8) -0.092(6) 0.289(4) 0.066 Uiso d 1
H H42 0.357(9) 0.033(6) 0.368(4) 0.066 Uiso d 1

loop_
_atom_site_aniso_label
_atom_site_aniso_U_11
_atom_site_aniso_U_22
_atom_site_aniso_U_33
_atom_site_aniso_U_12
_atom_site_aniso_U_13
_atom_site_aniso_U_23
Br1 0.0621(3) 0.0501(3) 0.0452(2) 0.01754(17) 0.00881(15) 0.01380(15)
S1 0.0645(6) 0.0557(5) 0.0500(5) 0.0273(4) 0.0219(4) 0.0213(4)
C1 0.0341(14) 0.0353(15) 0.0425(15) 0.0090(12) 0.0044(12) 0.0059(13)
N1 0.0595(17) 0.0462(15) 0.0403(14) 0.0219(13) 0.0146(12) 0.0159(12)
N2 0.068(2) 0.0515(17) 0.0526(17) 0.0297(15) 0.0117(15) 0.0176(14)
C2 0.0427(16) 0.0420(16) 0.0390(15) 0.0141(13) 0.0008(13) 0.0016(13)
N3 0.070(2) 0.0545(19) 0.0586(18) 0.0255(17) 0.0214(15) 0.0063(15)
N4 0.0586(19) 0.0464(16) 0.064(2) 0.0213(15) 0.0182(15) 0.0113(15)

loop_
_atom_type_symbol
_atom_type_description
_atom_type_scat_dispersion_real
_atom_type_scat_dispersion_imag
_atom_type_scat_source
C C 0.0033 0.0016 'International Tables Vol C Tables 4.2.6.8 and 6.1.1.4'
H H 0.0000 0.0000 'International Tables Vol C Tables 4.2.6.8 and 6.1.1.4'
N N 0.0061 0.0033 'International Tables Vol C Tables 4.2.6.8 and 6.1.1.4'
S S 0.1246 0.1234 'International Tables Vol C Tables 4.2.6.8 and 6.1.1.4'
Br Br -0.2901 2.4595 'International Tables Vol C Tables 4.2.6.8 and 6.1.1.4'

loop_
_geom_angle_atom_site_label_1
_geom_angle_atom_site_label_2
_geom_angle_atom_site_label_3
_geom_angle
_geom_angle_publ_flag
N2 C1 N1 113.0(3) y
N2 C1 S1 121.6(2) y
N1 C1 S1 125.4(2) y
C2 N1 C1 130.2(3) y
C2 N1 H1 117(2) ?
C1 N1 H1 112(2) ?
C1 N2 H21 123(3) ?
C1 N2 H22 114(2) ?
H21 N2 H22 123(4) ?
N4 C2 N3 121.2(3) y
N4 C2 N1 123.0(3) y
N3 C2 N1 115.9(3) y
C2 N3 H31 119(3) ?
C2 N3 H32 117(3) ?
H31 N3 H32 123(4) ?
C2 N4 H41 115(2) ?
C2 N4 H42 113(3) ?
H41 N4 H42 132(4) ?

loop_
_geom_bond_atom_site_label_1
_geom_bond_atom_site_label_2
_geom_bond_distance
_geom_bond_publ_flag
S1 C1 1.676(3) y
C1 N2 1.322(4) y
C1 N1 1.372(4) y
N1 C2 1.362(4) y
N1 H1 0.89(4) ?
N2 H21 0.83(4) ?
N2 H22 0.96(4) ?
C2 N4 1.286(4) y
C2 N3 1.308(4) y
N3 H31 0.79(4) ?
N3 H32 0.90(4) ?
N4 H41 0.97(4) ?
N4 H42 0.82(4) ?

loop_
_geom_hbond_atom_site_label_D
_geom_hbond_atom_site_label_H
_geom_hbond_atom_site_label_A
_geom_hbond_site_symmetry_A
_geom_hbond_distance_DH
_geom_hbond_distance_HA
_geom_hbond_distance_DA
_geom_hbond_angle_DHA
_geom_hbond_publ_flag
N1 H1 Br1 . 0.89(4) 2.51(4) 3.387(3) 167(3) y
N2 H21 Br1 . 0.83(4) 2.95(4) 3.580(4) 134(3) y
N2 H22 S1 2_566 0.96(4) 2.50(4) 3.426(3) 161(3) y
N3 H31 Br1 1_545 0.79(4) 2.61(4) 3.361(3) 159(4) y
N3 H32 Br1 2_765 0.90(4) 2.76(4) 3.372(4) 126(3) y
N4 H41 Br1 1_545 0.97(4) 2.73(4) 3.601(3) 149(3) y
N4 H42 S1 . 0.82(4) 2.32(4) 3.031(3) 147(4) y

loop_
_cod_related_entry_id
_cod_related_entry_database
_cod_related_entry_code
1 ChemSpider 14434710
